data_7105683
loop_
_publ_author_name
'Andrey V. Protchenko'
'Liban M.A. Saleh'
'Dragoslav Vidovic'
'Deepack Dange'
'Cameron Jones'
'Philip Mountford'
'Simon Aldridge'

_publ_section_title
;
 Contrasting reactivity of anionic boron- and gallium-containing NHC
 analogues: E-C vs. E-M bond formation (E = B, Ga)
;
_journal_name_full Chem.Commun.
_journal_page_first 8546
_journal_paper_doi 10.1039/c0cc02572k
_journal_volume 46
_journal_year 2010
_chemical_formula_moiety 'C45 H65 Ga1 N4 Ti1'
_chemical_formula_sum 'C45 H65 Ga N4 Ti'
_chemical_formula_weight 779.66
_chemical_melting_point ?
_space_group_IT_number 14
_symmetry_cell_setting monoclinic
_symmetry_space_group_name_Hall '-P 2yn'
_symmetry_space_group_name_H-M 'P 1 21/n 1'
_atom_sites_solution_hydrogens geom
_atom_sites_solution_primary direct
_audit_creation_date 10-02-11
_audit_creation_method CRYSTALS_ver_12.86
_cell_angle_alpha 90
_cell_angle_beta 105.2587(5)
_cell_angle_gamma 90
_cell_formula_units_Z 4
_cell_length_a 12.38040(10)
_cell_length_b 16.7775(2)
_cell_length_c 21.6398(2)
_cell_measurement_reflns_used 10117
_cell_measurement_temperature 150
_cell_measurement_theta_max 27
_cell_measurement_theta_min 5
_cell_volume 4336.39(7)
_computing_cell_refinement 'DENZO/SCALEPACK (Otwinowski & Minor, 1997)'
_computing_data_collection 'COLLECT (Nonius, 1997-2001).'
_computing_data_reduction 'DENZO/SCALEPACK (Otwinowski & Minor, 1997)'
_computing_molecular_graphics 'CAMERON (Watkin et al., 1996)'
_computing_publication_material 'CRYSTALS (Betteridge et al., 2003)'
_computing_structure_refinement 'CRYSTALS (Betteridge et al., 2003)'
_computing_structure_solution 'SIR92 (Altomare et al., 1994)'
_diffrn_ambient_temperature 150
_diffrn_measured_fraction_theta_full 0.993
_diffrn_measured_fraction_theta_max 0.993
_diffrn_measurement_device 'Nonius KappaCCD'
_diffrn_measurement_device_type Area
_diffrn_measurement_method \w
_diffrn_radiation_monochromator graphite
_diffrn_radiation_type 'Mo K\a'
_diffrn_radiation_wavelength 0.71073
_diffrn_reflns_av_R_equivalents 0.085
_diffrn_reflns_limit_h_max 16
_diffrn_reflns_limit_h_min -16
_diffrn_reflns_limit_k_max 21
_diffrn_reflns_limit_k_min -21
_diffrn_reflns_limit_l_max 28
_diffrn_reflns_limit_l_min -28
_diffrn_reflns_number 67172
_diffrn_reflns_theta_full 26.933
_diffrn_reflns_theta_max 27.482
_diffrn_reflns_theta_min 5.101
_diffrn_standards_number 0
_exptl_absorpt_coefficient_mu 0.839
_exptl_absorpt_correction_T_max 0.87
_exptl_absorpt_correction_T_min 0.82
_exptl_absorpt_correction_type multi-scan
_exptl_absorpt_process_details 'DENZO/SCALEPACK (Otwinowski & Minor, 1997)'
_exptl_crystal_colour dark_brown
_exptl_crystal_density_diffrn 1.194
_exptl_crystal_density_method 'not measured'
_exptl_crystal_description block
_exptl_crystal_F_000 1664
_exptl_crystal_size_max 0.25
_exptl_crystal_size_mid 0.21
_exptl_crystal_size_min 0.17
_refine_diff_density_max 0.78
_refine_diff_density_min -0.86
_refine_ls_extinction_method None
_refine_ls_goodness_of_fit_ref 0.9483
_refine_ls_hydrogen_treatment constr
_refine_ls_matrix_type full
_refine_ls_number_parameters 579
_refine_ls_number_reflns 9855
_refine_ls_number_restraints 732
_refine_ls_R_factor_all 0.0826
_refine_ls_R_factor_gt 0.0447
_refine_ls_shift/su_max 0.007665
_refine_ls_structure_factor_coef Fsqd
_refine_ls_weighting_details
;
Method= Modified Sheldrick
w=1/[\s^2^(F^2^) + ( 0.05P)^2^ + 2.17P]
,where P=(max(Fo^2^,0) + 2Fc^2^)/3
;
_refine_ls_weighting_scheme calc
_refine_ls_wR_factor_all 0.1078
_refine_ls_wR_factor_gt 0.0961
_refine_ls_wR_factor_ref 0.1077
_reflns_limit_h_max 15
_reflns_limit_h_min -16
_reflns_limit_k_max 21
_reflns_limit_k_min 0
_reflns_limit_l_max 28
_reflns_limit_l_min 0
_reflns_number_gt 6572
_reflns_number_total 9856
_reflns_threshold_expression I>2.0\s(I)
_oxford_diffrn_Wilson_B_factor 1.90
_oxford_diffrn_Wilson_scale 49.02
_oxford_refine_ls_r_factor_ref 0.0825
_oxford_refine_ls_scale 0.14752(5)
_oxford_reflns_number_all 9856
_oxford_reflns_threshold_expression_ref I>-3.0\s(I)
_oxford_structure_analysis_title 015apdv10
_cod_data_source_file C0CC02572K.TXT
_cod_data_source_block 1
_cod_depositor_comments
;
The following automatic conversions were performed:
'_symmetry_cell_setting' value 'Monoclinic' changed to 'monoclinic'
according to '/home/adriana/struct/CIF-dictionaries/cif_core.dic'
dictionary named 'cif_core.dic' version 2.4.1 from 2010-06-29.

Automatic conversion script
Id: cif_fix_enum 1555 2011-01-17 13:19:09Z saulius 

The following automatic conversions were performed:

'_chemical_melting_point' value 'not measured' was changed to '?' -
the value is undefined or not given.

Automatic conversion script
Id: cif_fix_values 1569 2011-02-09 13:29:24Z adriana 
;
_cod_original_sg_symbol_H-M 'P 1 21/n 1 '
_cod_original_formula_sum 'C45 H65 Ga1 N4 Ti1'
_cod_database_code 7105683

loop_
_symmetry_equiv_pos_as_xyz
x,y,z
-x,-y,-z
-x+1/2,y+1/2,-z+1/2
x+1/2,-y+1/2,z+1/2

loop_
_atom_site_label
_atom_site_type_symbol
_atom_site_fract_x
_atom_site_fract_y
_atom_site_fract_z
_atom_site_U_iso_or_equiv
_atom_site_occupancy
_atom_site_adp_type
_atom_site_refinement_flags_posn
_atom_site_refinement_flags_adp
_atom_site_refinement_flags_occupancy
_atom_site_disorder_assembly
_atom_site_disorder_group
_oxford_atom_site_special_shape
_atom_site_attached_hydrogens
Ga1 Ga 0.94811(2) 0.693930(15) 0.691055(12) 0.0230 1.0000 Uani . . . . . . .
Ti2 Ti 0.80545(3) 0.61358(2) 0.59665(2) 0.0226 1.0000 Uani . . . . . . .
N3 N 0.69904(16) 0.68209(11) 0.58126(9) 0.0245 1.0000 Uani . . . . . . .
C4 C 0.6090(2) 0.73975(15) 0.56292(12) 0.0307 1.0000 Uani . . . . . . .
C5 C 0.6130(3) 0.79457(17) 0.61963(14) 0.0454 1.0000 Uani . . . . . . .
C6 C 0.4979(2) 0.6962(2) 0.54414(19) 0.0611 1.0000 Uani . . . . . . .
C7 C 0.6219(3) 0.7910(2) 0.50676(15) 0.0595 1.0000 Uani . . . . . . .
N8 N 0.74659(17) 0.52897(12) 0.65702(9) 0.0283 1.0000 Uani . . . . . . .
C9 C 0.8177(2) 0.49595(15) 0.70854(12) 0.0351 1.0000 Uani . . . . . . .
C10 C 0.7860(3) 0.43915(17) 0.74597(13) 0.0451 1.0000 Uani . . . . . . .
C11 C 0.6764(3) 0.41356(18) 0.72990(15) 0.0496 1.0000 Uani . . . . . . .
C12 C 0.6018(3) 0.44747(18) 0.67794(14) 0.0472 1.0000 Uani . . . . . . .
C13 C 0.6392(2) 0.50519(17) 0.64317(13) 0.0375 1.0000 Uani . . . . . . .
N34 N 0.97036(16) 0.69772(11) 0.78199(9) 0.0246 1.0000 Uani . . . . . . .
C35 C 1.0479(2) 0.75657(14) 0.80847(11) 0.0273 1.0000 Uani . . . . . . .
C36 C 1.0917(2) 0.79894(14) 0.76859(11) 0.0272 1.0000 Uani . . . . . . .
N37 N 1.05485(16) 0.77869(12) 0.70370(9) 0.0262 1.0000 Uani . . . . . . .
C38 C 1.1172(2) 0.80532(14) 0.66074(11) 0.0272 1.0000 Uani . . . . . . .
C39 C 1.2264(2) 0.77688(16) 0.66620(13) 0.0330 1.0000 Uani . . . . . . .
C40 C 1.2803(2) 0.79800(17) 0.61954(14) 0.0418 1.0000 Uani . . . . . . .
C41 C 1.2285(3) 0.84596(18) 0.56835(14) 0.0442 1.0000 Uani . . . . . . .
C42 C 1.1230(3) 0.87571(17) 0.56445(14) 0.0415 1.0000 Uani . . . . . . .
C43 C 1.0660(2) 0.85732(15) 0.61046(12) 0.0329 1.0000 Uani . . . . . . .
C44 C 0.9546(2) 0.89594(17) 0.60909(13) 0.0393 1.0000 Uani . . . . . . .
C45 C 0.9730(3) 0.9650(2) 0.65685(18) 0.0618 1.0000 Uani . . . . . . .
C46 C 0.8894(3) 0.9245(2) 0.54304(16) 0.0632 1.0000 Uani . . . . . . .
C47 C 1.2884(2) 0.72426(17) 0.72153(14) 0.0410 1.0000 Uani . . . . . . .
C48 C 1.3750(3) 0.7739(2) 0.77068(16) 0.0530 1.0000 Uani . . . . . . .
C49 C 1.3459(3) 0.6521(2) 0.70132(18) 0.0559 1.0000 Uani . . . . . . .
C50 C 0.9549(2) 0.63644(14) 0.82499(11) 0.0249 1.0000 Uani . . . . . . .
C51 C 0.8588(2) 0.63603(14) 0.84794(11) 0.0319 1.0000 Uani D . . . . . .
C52 C 0.8475(2) 0.57649(16) 0.89087(13) 0.0384 1.0000 Uani . . . . . . .
C53 C 0.9288(3) 0.51896(17) 0.91129(13) 0.0415 1.0000 Uani . . . . . . .
C54 C 1.0229(2) 0.51938(16) 0.88792(13) 0.0375 1.0000 Uani . . . . . . .
C55 C 1.0379(2) 0.57674(13) 0.84471(11) 0.0297 1.0000 Uani D . . . . . .
C56 C 1.14226(16) 0.57583(11) 0.82053(9) 0.0359 1.0000 Uani D . . . . . .
C57 C 1.1605(2) 0.49421(17) 0.79234(13) 0.0467 1.0000 Uani D . . . . . .
C58 C 1.2465(2) 0.59836(17) 0.87306(14) 0.0510 1.0000 Uani D . . . . . .
C70 C 0.7766(3) 0.5569(2) 0.4928(2) 0.0372 0.452(3) Uani D . P 1 1 . .
C71 C 0.8290(3) 0.4966(2) 0.5356(3) 0.0367 0.452(3) Uani D . P 1 1 . .
C72 C 0.9378(3) 0.5225(2) 0.5663(2) 0.0360 0.452(3) Uani D . P 1 1 . .
C73 C 0.9533(3) 0.5980(2) 0.5420(2) 0.0363 0.452(3) Uani D . P 1 1 . .
C74 C 0.8535(3) 0.6192(2) 0.4965(2) 0.0365 0.452(3) Uani D . P 1 1 . .
C75 C 0.6610(4) 0.5515(3) 0.4458(3) 0.0467 0.452(3) Uani D . P 1 1 . .
C76 C 0.7805(4) 0.4150(3) 0.5425(3) 0.0474 0.452(3) Uani D . P 1 1 . .
C77 C 1.0261(4) 0.4746(3) 0.6141(3) 0.0454 0.452(3) Uani D . P 1 1 . .
C78 C 1.0615(4) 0.6450(3) 0.5576(3) 0.0469 0.452(3) Uani D . P 1 1 . .
C79 C 0.8362(4) 0.6929(3) 0.4540(3) 0.0461 0.452(3) Uani D . P 1 1 . .
C80 C 0.9681(2) 0.57034(19) 0.56469(17) 0.0339 0.548(3) Uani D . P 1 2 . .
C81 C 0.9012(3) 0.61983(19) 0.51737(18) 0.0345 0.548(3) Uani D . P 1 2 . .
C82 C 0.7985(3) 0.5803(2) 0.49138(18) 0.0354 0.548(3) Uani D . P 1 2 . .
C83 C 0.8012(3) 0.5079(2) 0.5239(2) 0.0328 0.548(3) Uani D . P 1 2 . .
C84 C 0.9070(3) 0.50108(19) 0.5686(2) 0.0327 0.548(3) Uani D . P 1 2 . .
C85 C 1.0902(3) 0.5848(2) 0.5995(2) 0.0424 0.548(3) Uani D . P 1 2 . .
C86 C 0.9360(4) 0.6995(3) 0.4952(2) 0.0457 0.548(3) Uani D . P 1 2 . .
C87 C 0.7072(4) 0.6070(3) 0.4334(2) 0.0464 0.548(3) Uani D . P 1 2 . .
C88 C 0.7095(4) 0.4448(2) 0.5101(2) 0.0450 0.548(3) Uani D . P 1 2 . .
C89 C 0.9504(3) 0.4285(2) 0.6096(2) 0.0440 0.548(3) Uani D . P 1 2 . .
C90 C 0.7706(5) 0.6986(4) 0.8217(3) 0.0459 0.335(12) Uani D . P 2 1 . .
C91 C 0.7634(11) 0.7595(7) 0.8719(5) 0.0582 0.335(12) Uani D . P 2 1 . .
C92 C 0.6551(7) 0.6613(6) 0.7938(7) 0.0589 0.335(12) Uani D . P 2 1 . .
C95 C 0.7664(3) 0.69773(18) 0.82740(16) 0.0388 0.665(12) Uani D . P 2 2 . .
C96 C 0.7149(5) 0.7203(5) 0.8827(2) 0.0599 0.665(12) Uani D . P 2 2 . .
C97 C 0.6750(4) 0.6696(4) 0.7708(3) 0.0507 0.665(12) Uani D . P 2 2 . .
H51 H 0.5511 0.8319 0.6093 0.0719 1.0000 Uiso R . . . . . .
H52 H 0.6821 0.8245 0.6303 0.0721 1.0000 Uiso R . . . . . .
H53 H 0.6077 0.7630 0.6565 0.0716 1.0000 Uiso R . . . . . .
H62 H 0.4361 0.7321 0.5317 0.0898 1.0000 Uiso R . . . . . .
H63 H 0.4900 0.6651 0.5804 0.0899 1.0000 Uiso R . . . . . .
H61 H 0.4976 0.6597 0.5101 0.0900 1.0000 Uiso R . . . . . .
H71 H 0.5617 0.8299 0.4949 0.0959 1.0000 Uiso R . . . . . .
H73 H 0.6927 0.8204 0.5190 0.0966 1.0000 Uiso R . . . . . .
H72 H 0.6216 0.7584 0.4698 0.0968 1.0000 Uiso R . . . . . .
H91 H 0.8939 0.5135 0.7193 0.0425 1.0000 Uiso R . . . . . .
H101 H 0.8393 0.4185 0.7821 0.0545 1.0000 Uiso R . . . . . .
H111 H 0.6528 0.3730 0.7543 0.0607 1.0000 Uiso R . . . . . .
H121 H 0.5263 0.4322 0.6660 0.0595 1.0000 Uiso R . . . . . .
H131 H 0.5885 0.5307 0.6079 0.0461 1.0000 Uiso R . . . . . .
H351 H 1.0669 0.7660 0.8529 0.0343 1.0000 Uiso R . . . . . .
H361 H 1.1448 0.8402 0.7828 0.0333 1.0000 Uiso R . . . . . .
H401 H 1.3520 0.7792 0.6224 0.0539 1.0000 Uiso R . . . . . .
H411 H 1.2667 0.8593 0.5368 0.0550 1.0000 Uiso R . . . . . .
H421 H 1.0877 0.9091 0.5294 0.0524 1.0000 Uiso R . . . . . .
H441 H 0.9089 0.8565 0.6232 0.0483 1.0000 Uiso R . . . . . .
H451 H 0.9015 0.9842 0.6609 0.0935 1.0000 Uiso R . . . . . .
H452 H 1.0107 1.0079 0.6399 0.0930 1.0000 Uiso R . . . . . .
H453 H 1.0179 0.9454 0.6987 0.0934 1.0000 Uiso R . . . . . .
H463 H 0.8152 0.9419 0.5448 0.0959 1.0000 Uiso R . . . . . .
H461 H 0.9311 0.9665 0.5294 0.0962 1.0000 Uiso R . . . . . .
H462 H 0.8815 0.8791 0.5140 0.0962 1.0000 Uiso R . . . . . .
H471 H 1.2323 0.7043 0.7422 0.0503 1.0000 Uiso R . . . . . .
H481 H 1.4097 0.7414 0.8077 0.0778 1.0000 Uiso R . . . . . .
H483 H 1.3362 0.8197 0.7833 0.0778 1.0000 Uiso R . . . . . .
H482 H 1.4321 0.7927 0.7500 0.0779 1.0000 Uiso R . . . . . .
H492 H 1.3758 0.6172 0.7375 0.0855 1.0000 Uiso R . . . . . .
H491 H 1.4051 0.6704 0.6834 0.0848 1.0000 Uiso R . . . . . .
H493 H 1.2937 0.6237 0.6695 0.0850 1.0000 Uiso R . . . . . .
H521 H 0.7830 0.5753 0.9066 0.0498 1.0000 Uiso R . . . . . .
H531 H 0.9213 0.4793 0.9413 0.0489 1.0000 Uiso R . . . . . .
H541 H 1.0801 0.4809 0.9008 0.0465 1.0000 Uiso R . . . . . .
H561 H 1.1308 0.6152 0.7849 0.0430 1.0000 Uiso R . . . . . .
H571 H 1.2222 0.4989 0.7741 0.0690 1.0000 Uiso R . . . . . .
H573 H 1.1785 0.4544 0.8264 0.0689 1.0000 Uiso R . . . . . .
H572 H 1.0940 0.4781 0.7598 0.0692 1.0000 Uiso R . . . . . .
H582 H 1.3097 0.6010 0.8549 0.0758 1.0000 Uiso R . . . . . .
H581 H 1.2375 0.6502 0.8910 0.0767 1.0000 Uiso R . . . . . .
H583 H 1.2621 0.5577 0.9067 0.0754 1.0000 Uiso R . . . . . .
H751 H 0.6320 0.6051 0.4364 0.0744 0.452(3) Uiso R . P 1 1 . .
H752 H 0.6131 0.5208 0.4650 0.0738 0.452(3) Uiso R . P 1 1 . .
H753 H 0.6667 0.5253 0.4073 0.0740 0.452(3) Uiso R . P 1 1 . .
H762 H 0.8293 0.3896 0.5789 0.0829 0.452(3) Uiso R . P 1 1 . .
H763 H 0.7074 0.4205 0.5499 0.0833 0.452(3) Uiso R . P 1 1 . .
H761 H 0.7759 0.3828 0.5052 0.0831 0.452(3) Uiso R . P 1 1 . .
H771 H 1.0744 0.5101 0.6434 0.0728 0.452(3) Uiso R . P 1 1 . .
H773 H 0.9913 0.4380 0.6374 0.0735 0.452(3) Uiso R . P 1 1 . .
H772 H 1.0712 0.4449 0.5924 0.0730 0.452(3) Uiso R . P 1 1 . .
H782 H 1.0483 0.6955 0.5363 0.0838 0.452(3) Uiso R . P 1 1 . .
H781 H 1.0857 0.6524 0.6028 0.0841 0.452(3) Uiso R . P 1 1 . .
H783 H 1.1172 0.6160 0.5434 0.0841 0.452(3) Uiso R . P 1 1 . .
H793 H 0.8569 0.7397 0.4798 0.0811 0.452(3) Uiso R . P 1 1 . .
H791 H 0.7586 0.6947 0.4311 0.0810 0.452(3) Uiso R . P 1 1 . .
H792 H 0.8814 0.6888 0.4242 0.0807 0.452(3) Uiso R . P 1 1 . .
H851 H 1.1024 0.5688 0.6436 0.0690 0.548(3) Uiso R . P 1 2 . .
H852 H 1.1089 0.6396 0.5973 0.0688 0.548(3) Uiso R . P 1 2 . .
H853 H 1.1373 0.5530 0.5800 0.0688 0.548(3) Uiso R . P 1 2 . .
H862 H 0.8712 0.7307 0.4779 0.0849 0.548(3) Uiso R . P 1 2 . .
H863 H 0.9849 0.7261 0.5304 0.0850 0.548(3) Uiso R . P 1 2 . .
H861 H 0.9740 0.6899 0.4623 0.0852 0.548(3) Uiso R . P 1 2 . .
H871 H 0.6355 0.6070 0.4437 0.0745 0.548(3) Uiso R . P 1 2 . .
H872 H 0.7246 0.6603 0.4214 0.0741 0.548(3) Uiso R . P 1 2 . .
H873 H 0.7053 0.5707 0.3983 0.0742 0.548(3) Uiso R . P 1 2 . .
H882 H 0.7158 0.4109 0.5470 0.0795 0.548(3) Uiso R . P 1 2 . .
H883 H 0.6377 0.4724 0.4988 0.0790 0.548(3) Uiso R . P 1 2 . .
H881 H 0.7148 0.4139 0.4737 0.0791 0.548(3) Uiso R . P 1 2 . .
H891 H 0.8894 0.3964 0.6144 0.0739 0.548(3) Uiso R . P 1 2 . .
H893 H 0.9932 0.4457 0.6516 0.0744 0.548(3) Uiso R . P 1 2 . .
H892 H 0.9976 0.3966 0.5906 0.0743 0.548(3) Uiso R . P 1 2 . .
H901 H 0.7903 0.7267 0.7859 0.0580 0.335(12) Uiso R . P 2 1 . .
H911 H 0.7088 0.7995 0.8535 0.0849 0.335(12) Uiso R . P 2 1 . .
H912 H 0.8349 0.7843 0.8880 0.0848 0.335(12) Uiso R . P 2 1 . .
H913 H 0.7425 0.7330 0.9065 0.0853 0.335(12) Uiso R . P 2 1 . .
H922 H 0.6003 0.7019 0.7763 0.0829 0.335(12) Uiso R . P 2 1 . .
H923 H 0.6337 0.6334 0.8277 0.0830 0.335(12) Uiso R . P 2 1 . .
H921 H 0.6589 0.6237 0.7608 0.0831 0.335(12) Uiso R . P 2 1 . .
H951 H 0.7973 0.7471 0.8152 0.0505 0.665(12) Uiso R . P 2 2 . .
H963 H 0.6567 0.7595 0.8668 0.0888 0.665(12) Uiso R . P 2 2 . .
H961 H 0.7726 0.7413 0.9186 0.0891 0.665(12) Uiso R . P 2 2 . .
H962 H 0.6817 0.6716 0.8950 0.0889 0.665(12) Uiso R . P 2 2 . .
H971 H 0.6148 0.7086 0.7602 0.0778 0.665(12) Uiso R . P 2 2 . .
H972 H 0.6472 0.6184 0.7820 0.0781 0.665(12) Uiso R . P 2 2 . .
H973 H 0.7063 0.6628 0.7347 0.0779 0.665(12) Uiso R . P 2 2 . .

loop_
_atom_site_aniso_label
_atom_site_aniso_U_11
_atom_site_aniso_U_22
_atom_site_aniso_U_33
_atom_site_aniso_U_23
_atom_site_aniso_U_13
_atom_site_aniso_U_12
Ga1 0.02389(14) 0.02171(14) 0.02110(14) -0.00048(11) 0.00207(10) -0.00106(11)
Ti2 0.0232(2) 0.0219(2) 0.0211(2) -0.00123(17) 0.00324(17) -0.00173(17)
N3 0.0248(10) 0.0269(11) 0.0212(10) -0.0041(8) 0.0051(8) -0.0022(8)
C4 0.0288(13) 0.0313(14) 0.0304(13) -0.0011(11) 0.0049(11) 0.0056(11)
C5 0.0531(18) 0.0392(17) 0.0434(17) -0.0096(13) 0.0117(14) 0.0140(14)
C6 0.0303(15) 0.054(2) 0.092(3) -0.0207(19) 0.0032(16) 0.0066(15)
C7 0.085(3) 0.054(2) 0.0436(18) 0.0175(16) 0.0237(17) 0.0317(18)
N8 0.0313(11) 0.0260(11) 0.0263(11) -0.0003(9) 0.0054(9) -0.0030(9)
C9 0.0408(15) 0.0288(14) 0.0325(14) -0.0014(12) 0.0038(12) -0.0049(12)
C10 0.060(2) 0.0370(16) 0.0323(15) 0.0084(13) 0.0021(14) -0.0040(15)
C11 0.070(2) 0.0391(17) 0.0430(17) 0.0068(14) 0.0205(16) -0.0124(16)
C12 0.0458(17) 0.0489(18) 0.0460(18) 0.0038(15) 0.0102(14) -0.0198(15)
C13 0.0371(15) 0.0398(16) 0.0340(15) 0.0026(12) 0.0066(12) -0.0076(13)
N34 0.0296(10) 0.0188(10) 0.0221(10) 0.0003(8) 0.0012(8) -0.0009(9)
C35 0.0312(13) 0.0250(12) 0.0228(12) -0.0020(10) 0.0020(10) 0.0027(11)
C36 0.0300(13) 0.0233(12) 0.0257(13) -0.0071(10) 0.0027(10) -0.0048(10)
N37 0.0280(11) 0.0274(11) 0.0226(10) 0.0010(9) 0.0054(8) -0.0025(9)
C38 0.0295(13) 0.0244(12) 0.0268(13) -0.0061(10) 0.0060(10) -0.0090(11)
C39 0.0329(14) 0.0310(14) 0.0356(15) -0.0055(12) 0.0100(11) -0.0063(12)
C40 0.0358(15) 0.0440(17) 0.0495(18) -0.0084(14) 0.0182(13) -0.0083(13)
C41 0.0481(18) 0.0475(18) 0.0421(17) -0.0054(14) 0.0210(14) -0.0169(15)
C42 0.0509(18) 0.0393(16) 0.0346(15) 0.0031(13) 0.0116(13) -0.0104(14)
C43 0.0364(14) 0.0313(14) 0.0299(14) -0.0009(11) 0.0068(11) -0.0084(12)
C44 0.0402(16) 0.0362(16) 0.0399(16) 0.0136(13) 0.0079(13) -0.0024(13)
C45 0.058(2) 0.057(2) 0.070(2) -0.0099(18) 0.0167(18) 0.0114(18)
C46 0.065(2) 0.059(2) 0.057(2) 0.0232(18) 0.0008(17) 0.0077(18)
C47 0.0304(14) 0.0412(16) 0.0498(18) 0.0031(14) 0.0077(13) 0.0026(13)
C48 0.0384(17) 0.061(2) 0.0536(19) 0.0008(17) 0.0020(14) 0.0038(16)
C49 0.0436(18) 0.0472(19) 0.072(2) -0.0023(17) 0.0067(16) 0.0053(15)
C50 0.0304(13) 0.0222(12) 0.0187(12) -0.0006(9) 0.0007(10) -0.0011(10)
C51 0.0362(14) 0.0258(13) 0.0308(13) -0.0008(11) 0.0038(11) -0.0008(11)
C52 0.0459(17) 0.0351(15) 0.0370(15) 0.0004(12) 0.0157(13) -0.0072(13)
C53 0.0580(19) 0.0326(15) 0.0314(15) 0.0083(12) 0.0076(13) -0.0074(14)
C54 0.0438(16) 0.0301(14) 0.0335(15) 0.0084(12) 0.0012(12) 0.0031(12)
C55 0.0357(14) 0.0237(12) 0.0246(13) -0.0005(10) -0.0012(10) 0.0021(11)
C56 0.0343(13) 0.0338(14) 0.0360(14) 0.0038(11) 0.0030(11) 0.0087(11)
C57 0.0523(17) 0.0461(17) 0.0383(16) -0.0051(14) 0.0061(13) 0.0105(14)
C58 0.0367(16) 0.0535(19) 0.0571(19) -0.0112(15) 0.0024(14) 0.0040(14)
C70 0.039(2) 0.045(2) 0.0282(19) -0.0101(17) 0.0094(17) 0.0039(17)
C71 0.044(2) 0.0361(19) 0.033(2) -0.0076(17) 0.0156(17) -0.0015(17)
C72 0.0397(19) 0.042(2) 0.0266(19) -0.0065(17) 0.0089(17) 0.0123(17)
C73 0.0377(19) 0.043(2) 0.033(2) -0.0118(17) 0.0165(17) 0.0014(17)
C74 0.045(2) 0.040(2) 0.0296(19) -0.0034(17) 0.0180(17) 0.0077(17)
C75 0.041(3) 0.060(3) 0.035(3) -0.016(2) 0.002(2) 0.005(2)
C76 0.058(3) 0.040(2) 0.048(3) -0.009(2) 0.019(2) -0.007(2)
C77 0.049(3) 0.054(3) 0.030(2) -0.005(2) 0.005(2) 0.023(2)
C78 0.043(2) 0.056(3) 0.047(3) -0.019(2) 0.021(2) -0.006(2)
C79 0.060(3) 0.047(3) 0.038(3) 0.005(2) 0.024(2) 0.011(2)
C80 0.0320(16) 0.0401(18) 0.0312(17) -0.0105(15) 0.0111(14) -0.0002(14)
C81 0.0439(18) 0.0336(17) 0.0314(17) -0.0057(14) 0.0195(15) -0.0011(15)
C82 0.0389(17) 0.0413(18) 0.0241(16) -0.0070(15) 0.0052(15) 0.0087(15)
C83 0.0362(17) 0.0344(17) 0.0295(17) -0.0144(15) 0.0114(15) -0.0058(15)
C84 0.0399(17) 0.0316(17) 0.0280(16) -0.0064(15) 0.0117(15) 0.0054(14)
C85 0.031(2) 0.057(2) 0.039(2) -0.017(2) 0.0082(18) 0.001(2)
C86 0.061(3) 0.038(2) 0.047(2) -0.0030(19) 0.029(2) -0.002(2)
C87 0.050(2) 0.055(3) 0.028(2) -0.008(2) 0.0004(19) 0.020(2)
C88 0.046(2) 0.047(2) 0.043(2) -0.024(2) 0.014(2) -0.0153(19)
C89 0.057(2) 0.037(2) 0.037(2) -0.0029(18) 0.011(2) 0.014(2)
C90 0.050(4) 0.036(4) 0.054(4) 0.007(4) 0.019(4) 0.008(4)
C91 0.074(6) 0.039(5) 0.063(5) 0.000(4) 0.021(5) 0.012(5)
C92 0.058(5) 0.054(5) 0.059(6) 0.017(5) 0.006(5) 0.009(5)
C95 0.039(2) 0.036(3) 0.046(2) 0.005(2) 0.018(2) 0.004(2)
C96 0.067(4) 0.060(4) 0.055(3) -0.011(3) 0.019(3) 0.016(3)
C97 0.054(3) 0.059(3) 0.035(3) 0.005(2) 0.007(2) 0.019(3)

loop_
_atom_type_symbol
_atom_type_scat_dispersion_real
_atom_type_scat_dispersion_imag
_atom_type_scat_Cromer_Mann_a1
_atom_type_scat_Cromer_Mann_b1
_atom_type_scat_Cromer_Mann_a2
_atom_type_scat_Cromer_Mann_b2
_atom_type_scat_Cromer_Mann_a3
_atom_type_scat_Cromer_Mann_b3
_atom_type_scat_Cromer_Mann_a4
_atom_type_scat_Cromer_Mann_b4
_atom_type_scat_Cromer_Mann_c
_atom_type_scat_source
C 0.0033 0.0016 2.3100 20.8439 1.0200 10.2075 1.5886 0.5687 0.8650 51.6512 0.2156 'International Tables Vol C 4.2.6.8 and 6.1.1.4'
H 0.0000 0.0000 0.4930 10.5109 0.3229 26.1257 0.1402 3.1424 0.0408 57.7998 0.0030 'International Tables Vol C 4.2.6.8 and 6.1.1.4'
N 0.0061 0.0033 12.2126 0.0057 3.1322 9.8933 2.0125 28.9975 1.1663 0.5826 -11.5290 'International Tables Vol C 4.2.6.8 and 6.1.1.4'
Ga 0.2307 1.6083 15.2354 3.0669 6.7006 0.2412 4.3591 10.7805 2.9623 61.4135 1.7189 'International Tables Vol C 4.2.6.8 and 6.1.1.4'
Ti 0.2776 0.4457 9.7595 7.8508 7.3558 0.5000 1.6991 35.6338 1.9021 116.1050 1.2807 'International Tables Vol C 4.2.6.8 and 6.1.1.4'

loop_
_geom_angle_atom_site_label_1
_geom_angle_site_symmetry_1
_geom_angle_atom_site_label_2
_geom_angle_site_symmetry_2
_geom_angle_atom_site_label_3
_geom_angle_site_symmetry_3
_geom_angle
_geom_angle_publ_flag
Ti2 . Ga1 . N34 . 133.34(6) yes
Ti2 . Ga1 . N37 . 140.71(6) yes
N34 . Ga1 . N37 . 85.48(8) yes
Ga1 . Ti2 . N3 . 97.43(6) yes
Ga1 . Ti2 . N8 . 97.34(5) yes
N3 . Ti2 . N8 . 101.07(9) yes
Ga1 . Ti2 . C70 . 145.55(10) yes
N3 . Ti2 . C70 . 99.67(11) yes
N8 . Ti2 . C70 . 108.34(10) yes
Ga1 . Ti2 . C71 . 132.15(8) yes
N3 . Ti2 . C71 . 129.28(10) yes
N8 . Ti2 . C71 . 84.66(12) yes
C70 . Ti2 . C71 . 34.06(11) yes
Ga1 . Ti2 . C72 . 99.45(9) yes
N3 . Ti2 . C72 . 154.09(12) yes
N8 . Ti2 . C72 . 96.12(11) yes
C70 . Ti2 . C72 . 56.16(13) yes
C71 . Ti2 . C72 . 33.46(11) yes
Ga1 . Ti2 . C73 . 89.74(9) yes
N3 . Ti2 . C73 . 127.88(11) yes
N8 . Ti2 . C73 . 129.20(10) yes
C70 . Ti2 . C73 . 56.28(12) yes
C71 . Ti2 . C73 . 55.68(12) yes
Ga1 . Ti2 . C74 . 113.48(9) yes
N3 . Ti2 . C74 . 99.16(11) yes
N8 . Ti2 . C74 . 140.29(11) yes
C70 . Ti2 . C74 . 34.15(10) yes
C71 . Ti2 . C74 . 56.25(12) yes
C72 . Ti2 . C73 . 33.36(10) yes
C72 . Ti2 . C74 . 55.95(12) yes
C73 . Ti2 . C74 . 33.83(10) yes
Ga1 . Ti2 . N3 . 97.43(6) yes
Ga1 . Ti2 . N8 . 97.34(5) yes
N3 . Ti2 . N8 . 101.07(9) yes
Ga1 . Ti2 . C80 . 86.41(8) yes
N3 . Ti2 . C80 . 143.60(10) yes
N8 . Ti2 . C80 . 114.38(9) yes
Ga1 . Ti2 . C81 . 100.22(8) yes
N3 . Ti2 . C81 . 109.91(10) yes
N8 . Ti2 . C81 . 141.76(10) yes
C80 . Ti2 . C81 . 34.50(9) yes
Ga1 . Ti2 . C82 . 135.51(8) yes
N3 . Ti2 . C82 . 98.17(10) yes
N8 . Ti2 . C82 . 119.92(9) yes
C80 . Ti2 . C82 . 57.60(10) yes
C81 . Ti2 . C82 . 35.33(10) yes
Ga1 . Ti2 . C83 . 141.14(8) yes
N3 . Ti2 . C83 . 119.51(10) yes
N8 . Ti2 . C83 . 87.59(10) yes
C80 . Ti2 . C83 . 57.06(11) yes
C81 . Ti2 . C83 . 57.98(11) yes
Ga1 . Ti2 . C84 . 107.45(7) yes
N3 . Ti2 . C84 . 153.33(10) yes
N8 . Ti2 . C84 . 85.43(10) yes
C80 . Ti2 . C84 . 33.68(9) yes
C81 . Ti2 . C84 . 56.96(11) yes
C82 . Ti2 . C83 . 34.76(10) yes
C82 . Ti2 . C84 . 57.14(11) yes
C83 . Ti2 . C84 . 34.26(9) yes
Ti2 . N3 . C4 . 175.46(17) yes
N3 . C4 . C5 . 108.8(2) yes
N3 . C4 . C6 . 109.2(2) yes
C5 . C4 . C6 . 110.0(2) yes
N3 . C4 . C7 . 111.0(2) yes
C5 . C4 . C7 . 108.2(2) yes
C6 . C4 . C7 . 109.6(3) yes
C4 . C5 . H51 . 110.4 no
C4 . C5 . H52 . 110.2 no
H51 . C5 . H52 . 108.4 no
C4 . C5 . H53 . 109.6 no
H51 . C5 . H53 . 108.7 no
H52 . C5 . H53 . 109.4 no
C4 . C6 . H62 . 112.0 no
C4 . C6 . H63 . 108.7 no
H62 . C6 . H63 . 108.9 no
C4 . C6 . H61 . 109.5 no
H62 . C6 . H61 . 110.2 no
H63 . C6 . H61 . 107.5 no
C4 . C7 . H71 . 110.7 no
C4 . C7 . H73 . 109.9 no
H71 . C7 . H73 . 107.6 no
C4 . C7 . H72 . 111.1 no
H71 . C7 . H72 . 108.9 no
H73 . C7 . H72 . 108.6 no
Ti2 . N8 . C9 . 121.07(17) yes
Ti2 . N8 . C13 . 121.78(17) yes
C9 . N8 . C13 . 117.1(2) yes
N8 . C9 . C10 . 123.3(3) yes
N8 . C9 . H91 . 117.6 no
C10 . C9 . H91 . 119.1 no
C9 . C10 . C11 . 118.9(3) yes
C9 . C10 . H101 . 119.7 no
C11 . C10 . H101 . 121.4 no
C10 . C11 . C12 . 118.8(3) yes
C10 . C11 . H111 . 120.5 no
C12 . C11 . H111 . 120.6 no
C11 . C12 . C13 . 119.1(3) yes
C11 . C12 . H121 . 121.2 no
C13 . C12 . H121 . 119.7 no
C12 . C13 . N8 . 122.8(3) yes
C12 . C13 . H131 . 120.5 no
N8 . C13 . H131 . 116.7 no
Ga1 . N34 . C35 . 110.10(16) yes
Ga1 . N34 . C50 . 129.48(15) yes
C35 . N34 . C50 . 115.94(18) yes
N34 . C35 . C36 . 117.7(2) yes
N34 . C35 . H351 . 119.9 no
C36 . C35 . H351 . 122.4 no
C35 . C36 . N37 . 116.0(2) yes
C35 . C36 . H361 . 122.9 no
N37 . C36 . H361 . 121.2 no
C36 . N37 . Ga1 . 110.79(15) yes
C36 . N37 . C38 . 119.21(19) yes
Ga1 . N37 . C38 . 127.72(15) yes
N37 . C38 . C39 . 120.7(2) yes
N37 . C38 . C43 . 119.1(2) yes
C39 . C38 . C43 . 120.1(2) yes
C38 . C39 . C40 . 119.0(2) yes
C38 . C39 . C47 . 122.4(2) yes
C40 . C39 . C47 . 118.6(2) yes
C39 . C40 . C41 . 121.3(3) yes
C39 . C40 . H401 . 119.8 no
C41 . C40 . H401 . 118.9 no
C40 . C41 . C42 . 119.4(3) yes
C40 . C41 . H411 . 119.9 no
C42 . C41 . H411 . 120.7 no
C41 . C42 . C43 . 121.6(3) yes
C41 . C42 . H421 . 119.4 no
C43 . C42 . H421 . 119.0 no
C38 . C43 . C42 . 118.6(3) yes
C38 . C43 . C44 . 120.1(2) yes
C42 . C43 . C44 . 121.2(2) yes
C43 . C44 . C45 . 109.7(2) yes
C43 . C44 . C46 . 114.0(3) yes
C45 . C44 . C46 . 110.1(3) yes
C43 . C44 . H441 . 107.8 no
C45 . C44 . H441 . 107.5 no
C46 . C44 . H441 . 107.5 no
C44 . C45 . H451 . 109.6 no
C44 . C45 . H452 . 107.7 no
H451 . C45 . H452 . 109.1 no
C44 . C45 . H453 . 108.4 no
H451 . C45 . H453 . 109.6 no
H452 . C45 . H453 . 112.4 no
C44 . C46 . H463 . 109.2 no
C44 . C46 . H461 . 108.9 no
H463 . C46 . H461 . 112.3 no
C44 . C46 . H462 . 107.3 no
H463 . C46 . H462 . 108.9 no
H461 . C46 . H462 . 110.2 no
C39 . C47 . C48 . 110.1(2) yes
C39 . C47 . C49 . 114.3(3) yes
C48 . C47 . C49 . 109.5(2) yes
C39 . C47 . H471 . 106.7 no
C48 . C47 . H471 . 108.6 no
C49 . C47 . H471 . 107.4 no
C47 . C48 . H481 . 110.0 no
C47 . C48 . H483 . 108.1 no
H481 . C48 . H483 . 110.7 no
C47 . C48 . H482 . 108.2 no
H481 . C48 . H482 . 110.0 no
H483 . C48 . H482 . 109.8 no
C47 . C49 . H492 . 110.8 no
C47 . C49 . H491 . 109.0 no
H492 . C49 . H491 . 110.3 no
C47 . C49 . H493 . 109.2 no
H492 . C49 . H493 . 109.2 no
H491 . C49 . H493 . 108.3 no
N34 . C50 . C51 . 120.2(2) yes
N34 . C50 . C55 . 119.5(2) yes
C51 . C50 . C55 . 120.3(2) yes
C50 . C51 . C52 . 118.8(2) yes
C50 . C51 . C90 . 117.3(3) yes
C52 . C51 . C90 . 123.9(3) yes
C50 . C51 . C52 . 118.8(2) yes
C50 . C51 . C95 . 122.4(2) yes
C52 . C51 . C95 . 118.8(2) yes
C51 . C52 . C53 . 121.4(3) yes
C51 . C52 . H521 . 119.7 no
C53 . C52 . H521 . 118.9 no
C52 . C53 . C54 . 119.4(3) yes
C52 . C53 . H531 . 120.9 no
C54 . C53 . H531 . 119.7 no
C53 . C54 . C55 . 121.6(2) yes
C53 . C54 . H541 . 121.7 no
C55 . C54 . H541 . 116.7 no
C50 . C55 . C54 . 118.6(2) yes
C50 . C55 . C56 . 121.25(19) yes
C54 . C55 . C56 . 120.2(2) yes
C55 . C56 . C57 . 111.90(7) yes
C55 . C56 . C58 . 111.76(7) yes
C57 . C56 . C58 . 109.39(7) yes
C55 . C56 . H561 . 107.4 no
C57 . C56 . H561 . 106.8 no
C58 . C56 . H561 . 109.4 no
C56 . C57 . H571 . 108.0 no
C56 . C57 . H573 . 109.7 no
H571 . C57 . H573 . 108.7 no
C56 . C57 . H572 . 110.4 no
H571 . C57 . H572 . 110.1 no
H573 . C57 . H572 . 109.7 no
C56 . C58 . H582 . 109.0 no
C56 . C58 . H581 . 110.9 no
H582 . C58 . H581 . 108.2 no
C56 . C58 . H583 . 110.1 no
H582 . C58 . H583 . 108.2 no
H581 . C58 . H583 . 110.3 no
Ti2 . C70 . C71 . 74.8(3) yes
Ti2 . C70 . C74 . 73.6(2) yes
C71 . C70 . C74 . 108.01(5) yes
Ti2 . C70 . C75 . 122.3(3) yes
C71 . C70 . C75 . 125.86(5) yes
C74 . C70 . C75 . 125.84(5) yes
Ti2 . C71 . C70 . 71.1(3) yes
Ti2 . C71 . C72 . 74.3(3) yes
C70 . C71 . C72 . 107.99(5) yes
Ti2 . C71 . C76 . 124.6(4) yes
C70 . C71 . C76 . 125.89(5) yes
C72 . C71 . C76 . 125.89(5) yes
Ti2 . C72 . C71 . 72.2(3) yes
Ti2 . C72 . C73 . 72.8(3) yes
C71 . C72 . C73 . 107.99(5) yes
Ti2 . C72 . C77 . 124.0(4) yes
C71 . C72 . C77 . 125.95(5) yes
C73 . C72 . C77 . 125.93(5) yes
Ti2 . C73 . C72 . 73.8(3) yes
Ti2 . C73 . C74 . 71.3(2) yes
C72 . C73 . C74 . 107.99(5) yes
Ti2 . C73 . C78 . 124.6(3) yes
C72 . C73 . C78 . 125.89(5) yes
C74 . C73 . C78 . 125.91(5) yes
Ti2 . C74 . C73 . 74.8(2) yes
Ti2 . C74 . C70 . 72.2(2) yes
C73 . C74 . C70 . 108.01(5) yes
Ti2 . C74 . C79 . 123.3(3) yes
C73 . C74 . C79 . 125.86(5) yes
C70 . C74 . C79 . 125.88(5) yes
C70 . C75 . H751 . 108.4 no
C70 . C75 . H752 . 108.8 no
H751 . C75 . H752 . 110.7 no
C70 . C75 . H753 . 109.5 no
H751 . C75 . H753 . 110.5 no
H752 . C75 . H753 . 108.9 no
C71 . C76 . H762 . 107.5 no
C71 . C76 . H763 . 110.0 no
H762 . C76 . H763 . 109.0 no
C71 . C76 . H761 . 111.1 no
H762 . C76 . H761 . 109.1 no
H763 . C76 . H761 . 110.1 no
C72 . C77 . H771 . 109.5 no
C72 . C77 . H773 . 110.6 no
H771 . C77 . H773 . 109.6 no
C72 . C77 . H772 . 110.5 no
H771 . C77 . H772 . 107.8 no
H773 . C77 . H772 . 108.8 no
C73 . C78 . H782 . 108.9 no
C73 . C78 . H781 . 108.5 no
H782 . C78 . H781 . 110.3 no
C73 . C78 . H783 . 109.5 no
H782 . C78 . H783 . 110.0 no
H781 . C78 . H783 . 109.7 no
C74 . C79 . H793 . 109.8 no
C74 . C79 . H791 . 107.4 no
H793 . C79 . H791 . 110.8 no
C74 . C79 . H792 . 109.4 no
H793 . C79 . H792 . 109.7 no
H791 . C79 . H792 . 109.7 no
Ti2 . C80 . C81 . 69.7(2) yes
Ti2 . C80 . C84 . 74.1(2) yes
C81 . C80 . C84 . 107.99(5) yes
Ti2 . C80 . C85 . 127.4(3) yes
C81 . C80 . C85 . 125.83(5) yes
C84 . C80 . C85 . 125.79(5) yes
Ti2 . C81 . C80 . 75.8(2) yes
Ti2 . C81 . C82 . 72.1(2) yes
C80 . C81 . C82 . 108.01(5) yes
Ti2 . C81 . C86 . 120.9(3) yes
C80 . C81 . C86 . 125.94(5) yes
C82 . C81 . C86 . 125.95(5) yes
Ti2 . C82 . C81 . 72.5(2) yes
Ti2 . C82 . C83 . 74.1(2) yes
C81 . C82 . C83 . 107.90(5) yes
Ti2 . C82 . C87 . 124.5(3) yes
C81 . C82 . C87 . 125.90(5) yes
C83 . C82 . C87 . 125.84(5) yes
Ti2 . C83 . C82 . 71.2(2) yes
Ti2 . C83 . C84 . 75.5(2) yes
C82 . C83 . C84 . 108.01(5) yes
Ti2 . C83 . C88 . 122.5(3) yes
C82 . C83 . C88 . 125.92(5) yes
C84 . C83 . C88 . 125.93(5) yes
Ti2 . C84 . C83 . 70.2(2) yes
Ti2 . C84 . C80 . 72.22(19) yes
C83 . C84 . C80 . 108.05(5) yes
Ti2 . C84 . C89 . 127.1(3) yes
C83 . C84 . C89 . 125.89(5) yes
C80 . C84 . C89 . 125.87(5) yes
C80 . C85 . H851 . 108.8 no
C80 . C85 . H852 . 110.6 no
H851 . C85 . H852 . 110.0 no
C80 . C85 . H853 . 109.3 no
H851 . C85 . H853 . 108.9 no
H852 . C85 . H853 . 109.2 no
C81 . C86 . H862 . 109.2 no
C81 . C86 . H863 . 109.4 no
H862 . C86 . H863 . 110.6 no
C81 . C86 . H861 . 108.6 no
H862 . C86 . H861 . 109.2 no
H863 . C86 . H861 . 109.8 no
C82 . C87 . H871 . 109.7 no
C82 . C87 . H872 . 108.9 no
H871 . C87 . H872 . 110.1 no
C82 . C87 . H873 . 108.7 no
H871 . C87 . H873 . 110.1 no
H872 . C87 . H873 . 109.3 no
C83 . C88 . H882 . 110.8 no
C83 . C88 . H883 . 107.7 no
H882 . C88 . H883 . 111.0 no
C83 . C88 . H881 . 109.1 no
H882 . C88 . H881 . 110.5 no
H883 . C88 . H881 . 107.7 no
C84 . C89 . H891 . 110.3 no
C84 . C89 . H893 . 109.4 no
H891 . C89 . H893 . 108.7 no
C84 . C89 . H892 . 110.9 no
H891 . C89 . H892 . 108.6 no
H893 . C89 . H892 . 108.9 no
C51 . C90 . C91 . 111.82(7) yes
C51 . C90 . C92 . 111.83(7) yes
C91 . C90 . C92 . 109.41(7) yes
C51 . C90 . H901 . 108.9 no
C91 . C90 . H901 . 108.2 no
C92 . C90 . H901 . 106.5 no
C90 . C91 . H911 . 110.0 no
C90 . C91 . H912 . 109.3 no
H911 . C91 . H912 . 109.2 no
C90 . C91 . H913 . 109.0 no
H911 . C91 . H913 . 110.0 no
H912 . C91 . H913 . 109.4 no
C90 . C92 . H922 . 110.7 no
C90 . C92 . H923 . 108.3 no
H922 . C92 . H923 . 109.7 no
C90 . C92 . H921 . 109.6 no
H922 . C92 . H921 . 109.7 no
H923 . C92 . H921 . 108.9 no
C51 . C95 . C96 . 111.90(7) yes
C51 . C95 . C97 . 111.73(7) yes
C96 . C95 . C97 . 109.39(7) yes
C51 . C95 . H951 . 109.8 no
C96 . C95 . H951 . 105.8 no
C97 . C95 . H951 . 108.0 no
C95 . C96 . H963 . 108.1 no
C95 . C96 . H961 . 110.0 no
H963 . C96 . H961 . 111.0 no
C95 . C96 . H962 . 107.1 no
H963 . C96 . H962 . 109.7 no
H961 . C96 . H962 . 110.9 no
C95 . C97 . H971 . 110.3 no
C95 . C97 . H972 . 108.1 no
H971 . C97 . H972 . 110.4 no
C95 . C97 . H973 . 108.6 no
H971 . C97 . H973 . 109.6 no
H972 . C97 . H973 . 109.8 no

loop_
_geom_bond_atom_site_label_1
_geom_bond_site_symmetry_1
_geom_bond_atom_site_label_2
_geom_bond_site_symmetry_2
_geom_bond_distance
_geom_bond_publ_flag
Ga1 . Ti2 . 2.6853(5) yes
Ga1 . N34 . 1.9149(19) yes
Ga1 . N37 . 1.911(2) yes
Ti2 . N3 . 1.714(2) yes
Ti2 . N8 . 2.180(2) yes
Ti2 . C70 . 2.378(5) yes
Ti2 . C71 . 2.426(6) yes
Ti2 . C72 . 2.454(6) yes
Ti2 . C73 . 2.441(5) yes
Ti2 . C74 . 2.396(5) yes
Ti2 . N3 . 1.714(2) yes
Ti2 . N8 . 2.180(2) yes
Ti2 . C80 . 2.407(4) yes
Ti2 . C81 . 2.330(4) yes
Ti2 . C82 . 2.325(4) yes
Ti2 . C83 . 2.362(5) yes
Ti2 . C84 . 2.431(4) yes
N3 . C4 . 1.451(3) yes
C4 . C5 . 1.524(4) yes
C4 . C6 . 1.515(4) yes
C4 . C7 . 1.531(4) yes
C5 . H51 . 0.969 no
C5 . H52 . 0.966 no
C5 . H53 . 0.973 no
C6 . H62 . 0.955 no
C6 . H63 . 0.968 no
C6 . H61 . 0.957 no
C7 . H71 . 0.974 no
C7 . H73 . 0.979 no
C7 . H72 . 0.967 no
N8 . C9 . 1.344(3) yes
N8 . C13 . 1.344(3) yes
C9 . C10 . 1.373(4) yes
C9 . H91 . 0.957 no
C10 . C11 . 1.377(4) yes
C10 . H101 . 0.946 no
C11 . C12 . 1.377(4) yes
C11 . H111 . 0.953 no
C12 . C13 . 1.379(4) yes
C12 . H121 . 0.937 no
C13 . H131 . 0.952 no
N34 . C35 . 1.392(3) yes
N34 . C50 . 1.433(3) yes
C35 . C36 . 1.338(3) yes
C35 . H351 . 0.941 no
C36 . N37 . 1.399(3) yes
C36 . H361 . 0.949 no
N37 . C38 . 1.427(3) yes
C38 . C39 . 1.409(4) yes
C38 . C43 . 1.408(4) yes
C39 . C40 . 1.394(4) yes
C39 . C47 . 1.522(4) yes
C40 . C41 . 1.382(4) yes
C40 . H401 . 0.929 no
C41 . C42 . 1.380(4) yes
C41 . H411 . 0.954 no
C42 . C43 . 1.398(4) yes
C42 . H421 . 0.953 no
C43 . C44 . 1.518(4) yes
C44 . C45 . 1.529(4) yes
C44 . C46 . 1.522(4) yes
C44 . H441 . 0.971 no
C45 . H451 . 0.968 no
C45 . H452 . 0.980 no
C45 . H453 . 0.986 no
C46 . H463 . 0.975 no
C46 . H461 . 0.964 no
C46 . H462 . 0.977 no
C47 . C48 . 1.541(4) yes
C47 . C49 . 1.526(4) yes
C47 . H471 . 0.979 no
C48 . H481 . 0.970 no
C48 . H483 . 0.982 no
C48 . H482 . 0.983 no
C49 . H492 . 0.969 no
C49 . H491 . 0.966 no
C49 . H493 . 0.941 no
C50 . C51 . 1.404(3) yes
C50 . C55 . 1.418(3) yes
C51 . C52 . 1.396(4) yes
C51 . C90 . 1.513(6) yes
C51 . C52 . 1.396(4) yes
C51 . C95 . 1.520(4) yes
C52 . C53 . 1.381(4) yes
C52 . H521 . 0.947 no
C53 . C54 . 1.386(4) yes
C53 . H531 . 0.951 no
C54 . C55 . 1.388(3) yes
C54 . H541 . 0.945 no
C55 . C56 . 1.517(3) yes
C56 . C57 . 1.540(3) yes
C56 . C58 . 1.526(3) yes
C56 . H561 . 0.997 no
C57 . H571 . 0.951 no
C57 . H573 . 0.976 no
C57 . H572 . 0.970 no
C58 . H582 . 0.965 no
C58 . H581 . 0.971 no
C58 . H583 . 0.980 no
C70 . C71 . 1.408(4) yes
C70 . C74 . 1.402(4) yes
C70 . C75 . 1.525(4) yes
C71 . C72 . 1.405(4) yes
C71 . C76 . 1.520(5) yes
C72 . C73 . 1.405(4) yes
C72 . C77 . 1.520(4) yes
C73 . C74 . 1.408(4) yes
C73 . C78 . 1.514(5) yes
C74 . C79 . 1.524(4) yes
C75 . H751 . 0.968 no
C75 . H752 . 0.958 no
C75 . H753 . 0.962 no
C76 . H762 . 0.957 no
C76 . H763 . 0.964 no
C76 . H761 . 0.961 no
C77 . H771 . 0.956 no
C77 . H773 . 0.965 no
C77 . H772 . 0.958 no
C78 . H782 . 0.958 no
C78 . H781 . 0.954 no
C78 . H783 . 0.958 no
C79 . H793 . 0.958 no
C79 . H791 . 0.959 no
C79 . H792 . 0.960 no
C80 . C81 . 1.407(3) yes
C80 . C84 . 1.402(3) yes
C80 . C85 . 1.520(4) yes
C81 . C82 . 1.412(3) yes
C81 . C86 . 1.521(4) yes
C82 . C83 . 1.401(3) yes
C82 . C87 . 1.518(4) yes
C83 . C84 . 1.413(3) yes
C83 . C88 . 1.523(4) yes
C84 . C89 . 1.519(4) yes
C85 . H851 . 0.965 no
C85 . H852 . 0.952 no
C85 . H853 . 0.965 no
C86 . H862 . 0.947 no
C86 . H863 . 0.951 no
C86 . H861 . 0.965 no
C87 . H871 . 0.971 no
C87 . H872 . 0.970 no
C87 . H873 . 0.969 no
C88 . H882 . 0.966 no
C88 . H883 . 0.974 no
C88 . H881 . 0.961 no
C89 . H891 . 0.955 no
C89 . H893 . 0.968 no
C89 . H892 . 0.962 no
C90 . C91 . 1.513(6) yes
C90 . C92 . 1.532(6) yes
C90 . H901 . 0.990 no
C91 . H911 . 0.962 no
C91 . H912 . 0.957 no
C91 . H913 . 0.961 no
C92 . H922 . 0.965 no
C92 . H923 . 0.963 no
C92 . H921 . 0.964 no
C95 . C96 . 1.544(5) yes
C95 . C97 . 1.508(5) yes
C95 . H951 . 0.976 no
C96 . H963 . 0.969 no
C96 . H961 . 0.973 no
C96 . H962 . 0.981 no
C97 . H971 . 0.973 no
C97 . H972 . 0.980 no
C97 . H973 . 0.964 no

loop_
_geom_hbond_atom_site_label_D
_geom_hbond_site_symmetry_D
_geom_hbond_atom_site_label_H
_geom_hbond_site_symmetry_H
_geom_hbond_atom_site_label_A
_geom_hbond_site_symmetry_A
_geom_hbond_angle_DHA
_geom_hbond_distance_DH
_geom_hbond_distance_HA
_geom_hbond_distance_DA
_geom_hbond_publ_flag
C47 . H471 . C36 . 120 0.98 2.53 3.137(5) yes
C77 . H772 . C74 2_766 162 0.96 2.58 3.506(5) yes
C78 . H783 . C76 2_766 150 0.96 2.56 3.430(5) yes
